data_7123080
loop_
_publ_author_name
'Krempner, Clemens'
'Brar, Amandeep'
'Unruh, Daniel K.'
'Aquino, Adelia'

_publ_section_title
;
 Lewis Acid Base Chemistry of Bestmann&#x2019;s Ylide, Ph3PCCO, and its
 Bulkier Analogue, (Cyclohexyl)3PCCO
;
_journal_name_full 'Chemical Communications'
_journal_paper_doi 10.1039/C9CC01239G
_journal_year 2019
_chemical_formula_sum 'C38 H15 B F15 O P'
_chemical_formula_weight 814.28
_space_group_IT_number 14
_symmetry_cell_setting monoclinic
_symmetry_Int_Tables_number 14
_symmetry_space_group_name_Hall '-P 2yn'
_symmetry_space_group_name_H-M 'P 1 21/n 1'
_atom_sites_solution_hydrogens geom
_atom_sites_solution_primary dual
_atom_sites_solution_secondary difmap
_audit_creation_date 2018-11-16T15:07:20-00:00
_audit_creation_method 'WinGX routine CIF_UPDATE'
_audit_update_record
;
2018-11-28 deposited with the CCDC.    2019-02-27 downloaded from the CCDC.
;
_cell_angle_alpha 90
_cell_angle_beta 102.096(2)
_cell_angle_gamma 90
_cell_formula_units_Z 4
_cell_length_a 11.9223(18)
_cell_length_b 17.418(3)
_cell_length_c 19.227(3)
_cell_measurement_reflns_used 4630
_cell_measurement_temperature 100(2)
_cell_measurement_theta_max 24.92
_cell_measurement_theta_min 2.17
_cell_volume 3904.1(11)
_computing_cell_refinement 'Bruker SAINT'
_computing_data_collection 'Bruker APEX2'
_computing_data_reduction 'Bruker SAINT'
_computing_structure_refinement 'SHELXL-2016/6 (Sheldrick, 2016)'
_computing_structure_solution 'SHELXT 2014/4 (Sheldrick, 2014)'
_diffrn_ambient_temperature 100(2)
_diffrn_measured_fraction_theta_full 0.999
_diffrn_measured_fraction_theta_max 0.998
_diffrn_measurement_device_type 'Bruker APEX-II CCD'
_diffrn_measurement_method '\w scans'
_diffrn_radiation_monochromator graphite
_diffrn_radiation_source 'fine-focus sealed tube'
_diffrn_radiation_type MoK\a
_diffrn_radiation_wavelength 0.71073
_diffrn_reflns_av_R_equivalents 0.0796
_diffrn_reflns_av_unetI/netI 0.0672
_diffrn_reflns_Laue_measured_fraction_full 0.999
_diffrn_reflns_Laue_measured_fraction_max 0.998
_diffrn_reflns_limit_h_max 14
_diffrn_reflns_limit_h_min -14
_diffrn_reflns_limit_k_max 20
_diffrn_reflns_limit_k_min -21
_diffrn_reflns_limit_l_max 23
_diffrn_reflns_limit_l_min -23
_diffrn_reflns_number 37581
_diffrn_reflns_point_group_measured_fraction_full 0.999
_diffrn_reflns_point_group_measured_fraction_max 0.998
_diffrn_reflns_theta_full 25.242
_diffrn_reflns_theta_max 25.376
_diffrn_reflns_theta_min 1.594
_exptl_absorpt_coefficient_mu 0.171
_exptl_absorpt_correction_T_max 0.7452
_exptl_absorpt_correction_T_min 0.5996
_exptl_absorpt_correction_type multi-scan
_exptl_absorpt_process_details SADABS
_exptl_crystal_colour colourless
_exptl_crystal_density_diffrn 1.385
_exptl_crystal_description block
_exptl_crystal_F_000 1624
_exptl_crystal_size_max 0.28
_exptl_crystal_size_mid 0.13
_exptl_crystal_size_min 0.08
_refine_diff_density_max 0.307
_refine_diff_density_min -0.327
_refine_diff_density_rms 0.052
_refine_ls_extinction_method none
_refine_ls_goodness_of_fit_ref 1.022
_refine_ls_hydrogen_treatment constr
_refine_ls_matrix_type full
_refine_ls_number_parameters 505
_refine_ls_number_reflns 7159
_refine_ls_number_restraints 0
_refine_ls_restrained_S_all 1.022
_refine_ls_R_factor_all 0.0899
_refine_ls_R_factor_gt 0.0506
_refine_ls_shift/su_max 0
_refine_ls_shift/su_mean 0
_refine_ls_structure_factor_coef Fsqd
_refine_ls_weighting_details 'w=1/[\s^2^(Fo^2^)+(0.0510P)^2^+1.5947P] where P=(Fo^2^+2Fc^2^)/3'
_refine_ls_weighting_scheme calc
_refine_ls_wR_factor_gt 0.1141
_refine_ls_wR_factor_ref 0.1309
_reflns_Friedel_coverage 0
_reflns_number_gt 4515
_reflns_number_total 7159
_reflns_threshold_expression 'I > 2\s(I)'
_cod_data_source_file c9cc01239g2.cif
_cod_data_source_block 3
_cod_original_cell_volume 3904.2(10)
_cod_original_sg_symbol_H-M 'P 21/n'
_cod_database_code 7123080
_shelx_estimated_absorpt_t_min 0.954
_shelx_estimated_absorpt_t_max 0.986

loop_
_symmetry_equiv_pos_as_xyz
'x, y, z'
'-x+1/2, y+1/2, -z+1/2'
'-x, -y, -z'
'x-1/2, -y-1/2, z-1/2'

loop_
_atom_site_label
_atom_site_type_symbol
_atom_site_fract_x
_atom_site_fract_y
_atom_site_fract_z
_atom_site_U_iso_or_equiv
_atom_site_adp_type
_atom_site_occupancy
_atom_site_site_symmetry_order
_atom_site_calc_flag
_atom_site_refinement_flags_posn
_atom_site_refinement_flags_adp
P1 P 0.11276(6) 0.38148(4) 0.72849(4) 0.0317(2) Uani 1 1 d . .
F1 F 0.23351(13) 0.45778(9) 0.60802(9) 0.0361(4) Uani 1 1 d . .
F2 F 0.35260(14) 0.56100(9) 0.55290(9) 0.0406(4) Uani 1 1 d . .
F3 F 0.58437(14) 0.55036(9) 0.57147(9) 0.0428(4) Uani 1 1 d . .
F4 F 0.69536(14) 0.42932(10) 0.64574(10) 0.0496(5) Uani 1 1 d . .
F5 F 0.57763(13) 0.32289(9) 0.70004(9) 0.0420(4) Uani 1 1 d . .
F6 F 0.48749(14) 0.16605(9) 0.71348(9) 0.0422(4) Uani 1 1 d . .
F7 F 0.49453(17) 0.05807(10) 0.61839(11) 0.0610(6) Uani 1 1 d . .
F8 F 0.37936(19) 0.07460(12) 0.48137(12) 0.0693(6) Uani 1 1 d . .
F9 F 0.24938(16) 0.20378(12) 0.44297(9) 0.0561(5) Uani 1 1 d . .
F10 F 0.23262(14) 0.30975(9) 0.53835(8) 0.0395(4) Uani 1 1 d . .
F11 F 0.49241(15) 0.40656(10) 0.80460(9) 0.0470(5) Uani 1 1 d . .
F12 F 0.54653(16) 0.37078(13) 0.94124(10) 0.0652(6) Uani 1 1 d . .
F13 F 0.48021(18) 0.23384(15) 0.98875(10) 0.0774(7) Uani 1 1 d . .
F14 F 0.34761(17) 0.13632(13) 0.89516(11) 0.0662(6) Uani 1 1 d . .
F15 F 0.28765(14) 0.17254(9) 0.75899(9) 0.0421(4) Uani 1 1 d . .
O1 O 0.07754(17) 0.21183(12) 0.62647(11) 0.0399(5) Uani 1 1 d . .
C1 C 0.1935(2) 0.32109(15) 0.68500(14) 0.0282(6) Uani 1 1 d . .
C2 C 0.1302(2) 0.26368(17) 0.65415(15) 0.0317(7) Uani 1 1 d . .
C3 C 0.3993(2) 0.38510(16) 0.65890(15) 0.0301(6) Uani 1 1 d . .
C4 C 0.3493(2) 0.44749(16) 0.61977(15) 0.0305(7) Uani 1 1 d . .
C5 C 0.4083(3) 0.50216(16) 0.59065(15) 0.0333(7) Uani 1 1 d . .
C6 C 0.5252(3) 0.49710(17) 0.59935(15) 0.0338(7) Uani 1 1 d . .
C7 C 0.5804(2) 0.43545(17) 0.63695(16) 0.0365(7) Uani 1 1 d . .
C8 C 0.5183(2) 0.38276(16) 0.66483(15) 0.0334(7) Uani 1 1 d . .
C9 C 0.3529(2) 0.24228(16) 0.63299(15) 0.0312(7) Uani 1 1 d . .
C10 C 0.4213(3) 0.17731(17) 0.64765(16) 0.0369(7) Uani 1 1 d . .
C11 C 0.4289(3) 0.12110(17) 0.59867(19) 0.0430(8) Uani 1 1 d . .
C12 C 0.3711(3) 0.12906(19) 0.52958(19) 0.0468(9) Uani 1 1 d . .
C13 C 0.3056(3) 0.19339(19) 0.51086(17) 0.0433(8) Uani 1 1 d . .
C14 C 0.2987(2) 0.24695(17) 0.56171(16) 0.0347(7) Uani 1 1 d . .
C15 C 0.3875(2) 0.29127(17) 0.77310(15) 0.0323(7) Uani 1 1 d . .
C16 C 0.4540(3) 0.33788(18) 0.82340(16) 0.0386(8) Uani 1 1 d . .
C17 C 0.4850(3) 0.3203(2) 0.89559(17) 0.0489(9) Uani 1 1 d . .
C18 C 0.4501(3) 0.2520(2) 0.91948(17) 0.0537(10) Uani 1 1 d . .
C19 C 0.3840(3) 0.2032(2) 0.87203(18) 0.0480(9) Uani 1 1 d . .
C20 C 0.3545(3) 0.22387(18) 0.80185(17) 0.0400(8) Uani 1 1 d . .
C21 C 0.0239(2) 0.44703(15) 0.66893(15) 0.0307(7) Uani 1 1 d . .
C22 C -0.0170(2) 0.42686(16) 0.59812(14) 0.0302(7) Uani 1 1 d . .
H22 H 0.006704 0.379928 0.580506 0.036 Uiso 1 1 calc R U
C23 C -0.0916(2) 0.47460(17) 0.55335(16) 0.0348(7) Uani 1 1 d . .
H23 H -0.118698 0.460669 0.50498 0.042 Uiso 1 1 calc R U
C24 C -0.1268(2) 0.54244(17) 0.57874(17) 0.0388(8) Uani 1 1 d . .
H24 H -0.178602 0.575044 0.547903 0.047 Uiso 1 1 calc R U
C25 C -0.0869(3) 0.56324(17) 0.64891(18) 0.0415(8) Uani 1 1 d . .
H25 H -0.110964 0.610309 0.666058 0.05 Uiso 1 1 calc R U
C26 C -0.0120(2) 0.51566(17) 0.69439(17) 0.0382(8) Uani 1 1 d . .
H26 H 0.014795 0.529824 0.742736 0.046 Uiso 1 1 calc R U
C27 C 0.0185(3) 0.32349(17) 0.76825(15) 0.0354(7) Uani 1 1 d . .
C28 C -0.0927(3) 0.3461(2) 0.76859(18) 0.0526(9) Uani 1 1 d . .
H28 H -0.121127 0.393183 0.74695 0.063 Uiso 1 1 calc R U
C29 C -0.1624(3) 0.3005(2) 0.8002(2) 0.0645(11) Uani 1 1 d . .
H29 H -0.23875 0.316406 0.799882 0.077 Uiso 1 1 calc R U
C30 C -0.1223(3) 0.2319(2) 0.83233(19) 0.0562(10) Uani 1 1 d . .
H30 H -0.171087 0.200615 0.853611 0.067 Uiso 1 1 calc R U
C31 C -0.0124(3) 0.2095(2) 0.83328(19) 0.0527(9) Uani 1 1 d . .
H31 H 0.015967 0.162902 0.855915 0.063 Uiso 1 1 calc R U
C32 C 0.0576(3) 0.25471(19) 0.80134(17) 0.0461(8) Uani 1 1 d . .
H32 H 0.133862 0.23847 0.801995 0.055 Uiso 1 1 calc R U
C33 C 0.2037(3) 0.43619(18) 0.79683(16) 0.0412(8) Uani 1 1 d . .
C34 C 0.2139(3) 0.4177(2) 0.86813(18) 0.0555(10) Uani 1 1 d . .
H34 H 0.17234 0.375773 0.881813 0.067 Uiso 1 1 calc R U
C35 C 0.2868(4) 0.4620(3) 0.9196(2) 0.0753(14) Uani 1 1 d . .
H35 H 0.295047 0.449467 0.968543 0.09 Uiso 1 1 calc R U
C36 C 0.3455(4) 0.5225(3) 0.9007(3) 0.0783(15) Uani 1 1 d . .
H36 H 0.39404 0.552057 0.936304 0.094 Uiso 1 1 calc R U
C37 C 0.3352(3) 0.5412(2) 0.8300(2) 0.0651(12) Uani 1 1 d . .
H37 H 0.377383 0.583233 0.81705 0.078 Uiso 1 1 calc R U
C38 C 0.2637(3) 0.49922(18) 0.77795(19) 0.0488(9) Uani 1 1 d . .
H38 H 0.255299 0.513082 0.729348 0.059 Uiso 1 1 calc R U
B1 B 0.3370(3) 0.31208(19) 0.68873(17) 0.0308(8) Uani 1 1 d . .

loop_
_atom_site_aniso_label
_atom_site_aniso_U_11
_atom_site_aniso_U_22
_atom_site_aniso_U_33
_atom_site_aniso_U_23
_atom_site_aniso_U_13
_atom_site_aniso_U_12
P1 0.0323(4) 0.0320(4) 0.0270(4) -0.0008(3) -0.0024(3) 0.0035(3)
F1 0.0280(9) 0.0341(9) 0.0421(10) 0.0087(7) -0.0022(7) 0.0024(7)
F2 0.0397(10) 0.0334(9) 0.0452(10) 0.0140(8) 0.0011(8) 0.0014(8)
F3 0.0421(10) 0.0373(10) 0.0499(11) 0.0076(8) 0.0116(8) -0.0063(8)
F4 0.0295(10) 0.0516(11) 0.0668(13) 0.0112(10) 0.0079(9) 0.0007(8)
F5 0.0307(9) 0.0411(10) 0.0504(11) 0.0135(8) -0.0003(8) 0.0068(8)
F6 0.0428(10) 0.0393(10) 0.0431(11) 0.0119(8) 0.0059(8) 0.0114(8)
F7 0.0670(13) 0.0368(11) 0.0822(15) 0.0001(10) 0.0228(12) 0.0131(10)
F8 0.0816(15) 0.0563(13) 0.0739(15) -0.0294(11) 0.0249(12) -0.0049(11)
F9 0.0592(12) 0.0735(14) 0.0332(11) -0.0107(9) 0.0039(9) -0.0169(11)
F10 0.0412(10) 0.0406(10) 0.0323(9) 0.0079(8) -0.0023(8) 0.0007(8)
F11 0.0453(11) 0.0457(11) 0.0423(11) -0.0065(9) -0.0085(9) 0.0041(9)
F12 0.0513(12) 0.0940(16) 0.0391(11) -0.0173(11) -0.0158(9) 0.0173(11)
F13 0.0637(14) 0.133(2) 0.0309(11) 0.0250(12) 0.0006(10) 0.0271(14)
F14 0.0555(12) 0.0832(16) 0.0607(14) 0.0450(12) 0.0143(10) 0.0134(11)
F15 0.0418(10) 0.0389(10) 0.0448(11) 0.0143(8) 0.0072(9) 0.0027(8)
O1 0.0390(12) 0.0326(12) 0.0440(13) -0.0035(10) -0.0004(10) -0.0023(10)
C1 0.0314(16) 0.0222(15) 0.0279(15) 0.0041(12) -0.0006(12) 0.0009(12)
C2 0.0298(16) 0.0333(17) 0.0319(17) 0.0048(14) 0.0061(13) 0.0083(14)
C3 0.0295(16) 0.0297(16) 0.0282(15) 0.0003(13) -0.0008(12) 0.0010(13)
C4 0.0275(15) 0.0310(16) 0.0301(16) -0.0005(13) -0.0003(12) 0.0008(13)
C5 0.0375(18) 0.0279(16) 0.0313(16) 0.0065(13) 0.0001(13) 0.0012(13)
C6 0.0389(18) 0.0327(17) 0.0294(16) 0.0016(13) 0.0060(13) -0.0081(14)
C7 0.0257(16) 0.0416(19) 0.0407(18) 0.0010(15) 0.0036(13) -0.0011(14)
C8 0.0359(17) 0.0277(16) 0.0328(16) 0.0051(13) -0.0013(13) 0.0046(14)
C9 0.0320(16) 0.0293(16) 0.0323(17) 0.0059(13) 0.0069(13) -0.0020(13)
C10 0.0389(18) 0.0330(17) 0.0383(18) 0.0057(15) 0.0070(14) -0.0011(14)
C11 0.0462(19) 0.0264(17) 0.058(2) 0.0008(16) 0.0148(17) 0.0011(15)
C12 0.051(2) 0.041(2) 0.052(2) -0.0173(17) 0.0166(17) -0.0077(16)
C13 0.044(2) 0.048(2) 0.0370(19) -0.0062(16) 0.0065(15) -0.0128(16)
C14 0.0353(17) 0.0322(17) 0.0354(18) 0.0036(14) 0.0045(14) -0.0037(14)
C15 0.0296(16) 0.0342(17) 0.0308(16) 0.0033(14) 0.0011(13) 0.0069(13)
C16 0.0342(17) 0.0409(19) 0.0377(18) 0.0033(15) 0.0008(14) 0.0078(15)
C17 0.0344(18) 0.073(3) 0.0325(18) -0.0090(18) -0.0080(15) 0.0167(18)
C18 0.046(2) 0.087(3) 0.0265(18) 0.0224(19) 0.0038(16) 0.022(2)
C19 0.0385(19) 0.064(2) 0.041(2) 0.0196(18) 0.0059(16) 0.0145(17)
C20 0.0353(17) 0.046(2) 0.0371(18) 0.0089(16) 0.0034(15) 0.0107(15)
C21 0.0294(15) 0.0246(15) 0.0351(17) -0.0004(13) 0.0004(13) -0.0001(12)
C22 0.0295(15) 0.0305(16) 0.0279(16) 0.0005(13) -0.0006(12) 0.0015(12)
C23 0.0302(16) 0.0391(18) 0.0326(17) 0.0032(14) 0.0007(13) -0.0025(14)
C24 0.0279(16) 0.0364(18) 0.049(2) 0.0099(15) 0.0004(14) 0.0002(14)
C25 0.0361(18) 0.0286(17) 0.055(2) -0.0040(15) -0.0004(16) 0.0044(14)
C26 0.0339(17) 0.0349(18) 0.0402(18) -0.0061(14) -0.0051(14) 0.0023(14)
C27 0.0375(18) 0.0430(19) 0.0232(15) 0.0029(13) 0.0010(13) 0.0033(14)
C28 0.045(2) 0.068(2) 0.047(2) 0.0244(18) 0.0139(17) 0.0168(18)
C29 0.041(2) 0.101(3) 0.053(2) 0.032(2) 0.0159(18) 0.020(2)
C30 0.052(2) 0.073(3) 0.048(2) 0.0127(19) 0.0199(18) 0.001(2)
C31 0.056(2) 0.051(2) 0.057(2) 0.0138(18) 0.0230(18) 0.0054(18)
C32 0.045(2) 0.047(2) 0.048(2) 0.0099(17) 0.0138(16) 0.0055(16)
C33 0.0378(18) 0.0405(19) 0.0374(19) -0.0089(15) -0.0099(14) 0.0126(15)
C34 0.058(2) 0.059(2) 0.039(2) -0.0097(17) -0.0141(17) 0.0212(18)
C35 0.079(3) 0.083(3) 0.045(2) -0.025(2) -0.028(2) 0.031(3)
C36 0.066(3) 0.068(3) 0.079(3) -0.044(3) -0.034(2) 0.024(2)
C37 0.048(2) 0.047(2) 0.087(3) -0.032(2) -0.016(2) 0.0081(18)
C38 0.0411(19) 0.0383(19) 0.058(2) -0.0179(17) -0.0092(17) 0.0069(16)
B1 0.0295(18) 0.0312(18) 0.0282(18) 0.0034(14) -0.0018(14) 0.0019(14)

loop_
_atom_type_symbol
_atom_type_description
_atom_type_scat_dispersion_real
_atom_type_scat_dispersion_imag
_atom_type_scat_source
C C 0.0033 0.0016 'International Tables Vol C Tables 4.2.6.8 and 6.1.1.4'
H H 0 0 'International Tables Vol C Tables 4.2.6.8 and 6.1.1.4'
B B 0.0013 0.0007 'International Tables Vol C Tables 4.2.6.8 and 6.1.1.4'
O O 0.0106 0.006 'International Tables Vol C Tables 4.2.6.8 and 6.1.1.4'
F F 0.0171 0.0103 'International Tables Vol C Tables 4.2.6.8 and 6.1.1.4'
P P 0.1023 0.0942 'International Tables Vol C Tables 4.2.6.8 and 6.1.1.4'

loop_
_geom_angle_atom_site_label_1
_geom_angle_atom_site_label_2
_geom_angle_atom_site_label_3
_geom_angle
C1 P1 C33 111.15(14)
C1 P1 C27 108.70(14)
C33 P1 C27 108.86(15)
C1 P1 C21 112.76(13)
C33 P1 C21 108.34(14)
C27 P1 C21 106.89(14)
C2 C1 B1 115.1(2)
C2 C1 P1 110.5(2)
B1 C1 P1 133.0(2)
O1 C2 C1 177.7(3)
C4 C3 C8 112.4(3)
C4 C3 B1 128.7(2)
C8 C3 B1 118.4(2)
F1 C4 C5 115.4(2)
F1 C4 C3 120.0(2)
C5 C4 C3 124.6(3)
F2 C5 C6 119.2(3)
F2 C5 C4 120.7(3)
C6 C5 C4 120.1(3)
F3 C6 C5 120.8(3)
F3 C6 C7 120.9(3)
C5 C6 C7 118.3(3)
F4 C7 C8 121.4(3)
F4 C7 C6 119.1(3)
C8 C7 C6 119.5(3)
C7 C8 F5 116.5(3)
C7 C8 C3 125.1(3)
F5 C8 C3 118.4(3)
C10 C9 C14 112.3(3)
C10 C9 B1 127.5(3)
C14 C9 B1 120.1(2)
F6 C10 C11 115.2(3)
F6 C10 C9 120.6(3)
C11 C10 C9 124.2(3)
F7 C11 C12 119.8(3)
F7 C11 C10 120.2(3)
C12 C11 C10 120.0(3)
F8 C12 C11 120.2(3)
F8 C12 C13 121.1(3)
C11 C12 C13 118.7(3)
F9 C13 C14 120.6(3)
F9 C13 C12 120.3(3)
C14 C13 C12 119.1(3)
C13 C14 F10 115.3(3)
C13 C14 C9 125.5(3)
F10 C14 C9 119.2(3)
C16 C15 C20 112.8(3)
C16 C15 B1 126.8(3)
C20 C15 B1 120.1(3)
F11 C16 C15 120.6(3)
F11 C16 C17 115.2(3)
C15 C16 C17 124.2(3)
F12 C17 C18 120.7(3)
F12 C17 C16 120.0(3)
C18 C17 C16 119.3(3)
F13 C18 C19 120.8(4)
F13 C18 C17 120.0(4)
C19 C18 C17 119.2(3)
F14 C19 C18 119.7(3)
F14 C19 C20 121.1(3)
C18 C19 C20 119.1(3)
F15 C20 C19 115.0(3)
F15 C20 C15 119.7(3)
C19 C20 C15 125.3(3)
C22 C21 C26 119.4(3)
C22 C21 P1 120.1(2)
C26 C21 P1 120.3(2)
C23 C22 C21 120.4(3)
C23 C22 H22 119.8
C21 C22 H22 119.8
C24 C23 C22 120.0(3)
C24 C23 H23 120
C22 C23 H23 120
C23 C24 C25 120.2(3)
C23 C24 H24 119.9
C25 C24 H24 119.9
C24 C25 C26 120.2(3)
C24 C25 H25 119.9
C26 C25 H25 119.9
C25 C26 C21 119.7(3)
C25 C26 H26 120.1
C21 C26 H26 120.1
C28 C27 C32 118.2(3)
C28 C27 P1 121.8(2)
C32 C27 P1 120.0(2)
C29 C28 C27 120.3(3)
C29 C28 H28 119.8
C27 C28 H28 119.8
C28 C29 C30 120.7(3)
C28 C29 H29 119.7
C30 C29 H29 119.7
C31 C30 C29 119.6(3)
C31 C30 H30 120.2
C29 C30 H30 120.2
C30 C31 C32 120.0(3)
C30 C31 H31 120
C32 C31 H31 120
C31 C32 C27 121.2(3)
C31 C32 H32 119.4
C27 C32 H32 119.4
C34 C33 C38 119.6(3)
C34 C33 P1 121.0(3)
C38 C33 P1 119.4(2)
C33 C34 C35 118.8(4)
C33 C34 H34 120.6
C35 C34 H34 120.6
C36 C35 C34 121.0(4)
C36 C35 H35 119.5
C34 C35 H35 119.5
C35 C36 C37 120.3(4)
C35 C36 H36 119.8
C37 C36 H36 119.8
C36 C37 C38 120.2(4)
C36 C37 H37 119.9
C38 C37 H37 119.9
C37 C38 C33 120.0(4)
C37 C38 H38 120
C33 C38 H38 120
C3 B1 C15 114.6(2)
C3 B1 C9 102.8(2)
C15 B1 C9 114.0(2)
C3 B1 C1 116.1(2)
C15 B1 C1 102.6(2)
C9 B1 C1 106.9(2)

loop_
_geom_bond_atom_site_label_1
_geom_bond_atom_site_label_2
_geom_bond_distance
P1 C1 1.752(3)
P1 C33 1.792(3)
P1 C27 1.796(3)
P1 C21 1.797(3)
F1 C4 1.363(3)
F2 C5 1.348(3)
F3 C6 1.343(3)
F4 C7 1.349(3)
F5 C8 1.358(3)
F6 C10 1.358(3)
F7 C11 1.355(3)
F8 C12 1.344(4)
F9 C13 1.349(4)
F10 C14 1.368(3)
F11 C16 1.357(4)
F12 C17 1.346(4)
F13 C18 1.343(4)
F14 C19 1.351(4)
F15 C20 1.356(4)
O1 C2 1.163(3)
C1 C2 1.316(4)
C1 B1 1.705(4)
C3 C4 1.384(4)
C3 C8 1.400(4)
C3 B1 1.636(4)
C4 C5 1.372(4)
C5 C6 1.371(4)
C6 C7 1.382(4)
C7 C8 1.358(4)
C9 C10 1.388(4)
C9 C14 1.390(4)
C9 B1 1.658(4)
C10 C11 1.375(4)
C11 C12 1.370(5)
C12 C13 1.370(5)
C13 C14 1.366(4)
C15 C16 1.379(4)
C15 C20 1.390(4)
C15 B1 1.648(4)
C16 C17 1.394(4)
C17 C18 1.370(5)
C18 C19 1.369(5)
C19 C20 1.369(4)
C21 C22 1.391(4)
C21 C26 1.393(4)
C22 C23 1.379(4)
C22 H22 0.95
C23 C24 1.377(4)
C23 H23 0.95
C24 C25 1.381(4)
C24 H24 0.95
C25 C26 1.387(4)
C25 H25 0.95
C26 H26 0.95
C27 C28 1.384(4)
C27 C32 1.390(4)
C28 C29 1.379(5)
C28 H28 0.95
C29 C30 1.384(5)
C29 H29 0.95
C30 C31 1.363(5)
C30 H30 0.95
C31 C32 1.381(4)
C31 H31 0.95
C32 H32 0.95
C33 C34 1.389(5)
C33 C38 1.399(5)
C34 C35 1.404(5)
C34 H34 0.95
C35 C36 1.357(6)
C35 H35 0.95
C36 C37 1.378(6)
C36 H36 0.95
C37 C38 1.381(4)
C37 H37 0.95
C38 H38 0.95
